data_7132328
loop_
_publ_author_name
'Nahon, Emily E.'
'Nelmes, Gareth Roland'
'Brothers, Penelope Jane'
'Hicks, Jamie'

_publ_section_title
;
 Intramolecular C--N bond activation by a transient boryl anion
;
_journal_name_full 'Chemical Communications'
_journal_paper_doi 10.1039/D3CC05182J
_journal_year 2023
_chemical_formula_moiety 'C50 H64 K2 N2 O, C6 H6'
_chemical_formula_sum 'C56 H70 K2 N2 O'
_chemical_formula_weight 865.34
_space_group_crystal_system monoclinic
_space_group_IT_number 14
_space_group_name_Hall '-P 2ybc'
_space_group_name_H-M_alt 'P 1 21/c 1'
_atom_sites_solution_hydrogens geom
_audit_creation_date 2023-10-17
_audit_creation_method
;
Olex2 1.5
(compiled 2023.08.24 svn.re1ec1418 for OlexSys, GUI svn.r6817)
;
_audit_update_record
;
2023-10-17 deposited with the CCDC.	2023-11-09 downloaded from the CCDC.
;
_cell_angle_alpha 90
_cell_angle_beta 99.342(2)
_cell_angle_gamma 90
_cell_formula_units_Z 4
_cell_length_a 18.2232(2)
_cell_length_b 9.80740(10)
_cell_length_c 28.2050(6)
_cell_measurement_reflns_used 8917
_cell_measurement_temperature 150.01(10)
_cell_measurement_theta_max 73.4700
_cell_measurement_theta_min 4.8800
_cell_volume 4974.00(13)
_computing_cell_refinement 'CrysAlisPro 1.171.40.82a (Rigaku OD, 2020)'
_computing_data_collection 'CrysAlisPro 1.171.40.82a (Rigaku OD, 2020)'
_computing_data_reduction 'CrysAlisPro 1.171.40.82a (Rigaku OD, 2020)'
_computing_molecular_graphics 'Olex2 1.5 (Dolomanov et al., 2009)'
_computing_publication_material 'Olex2 1.5 (Dolomanov et al., 2009)'
_computing_structure_refinement 'SHELXL 2019/3 (Sheldrick, 2015)'
_computing_structure_solution 'SHELXT  (Sheldrick, 2015)'
_diffrn_ambient_temperature 150.00
_diffrn_detector_area_resol_mean 8.1297
_diffrn_detector_type EosS2
_diffrn_measured_fraction_theta_full 0.993
_diffrn_measured_fraction_theta_max 0.968
_diffrn_measurement_details
;
List of Runs (angles in degrees, time in seconds):

  # Type    Start    End  Width  t~exp~   \w     \q     \k     \f   Frames
#--------------------------------------------------------------------------
  1  \w     21.00  99.00   1.00    4.00    --   36.95  57.00  30.00   78
  2  \w    -26.00  58.00   1.00    4.00    --   36.95 -19.00  30.00   84
  3  \w     27.00  87.00   1.00    4.00    --   36.95-125.00 150.00   60
  4  \w     30.00 102.00   1.00    4.00    --   36.95  57.00-180.00   72
  5  \w     55.00 105.00   1.00   16.00    --  111.00 -92.00 120.00   50
  6  \w     44.00 122.00   1.00   16.00    --  111.00 -38.00  30.00   78
  7  \w    111.00 176.00   1.00   16.00    --  111.00  38.00 -30.00   65
  8  \w     48.00 108.00   1.00   16.00    --  111.00 -50.00 120.00   60
  9  \w    103.00 167.00   1.00   16.00    --  111.00  77.00  60.00   64
 10  \w     96.00 130.00   1.00   16.00    --  111.00 -38.00 -60.00   34
 11  \w     47.00  88.00   1.00   16.00    --  111.00 -38.00 -60.00   41
 12  \w    103.00 175.00   1.00   16.00    --  111.00  77.00-180.00   72
 13  \w     45.00 105.00   1.00   16.00    --  111.00 -92.00  60.00   60
;
_diffrn_measurement_device 'four-circle diffractometer'
_diffrn_measurement_device_type 'SuperNova, Dual, Cu at home/near, EosS2'
_diffrn_measurement_method '\w scans'
_diffrn_radiation_type CuK\a
_diffrn_radiation_wavelength 1.54184
_diffrn_reflns_av_R_equivalents 0.0209
_diffrn_reflns_av_unetI/netI 0.0310
_diffrn_reflns_Laue_measured_fraction_full 0.993
_diffrn_reflns_Laue_measured_fraction_max 0.968
_diffrn_reflns_limit_h_max 22
_diffrn_reflns_limit_h_min -22
_diffrn_reflns_limit_k_max 11
_diffrn_reflns_limit_k_min -12
_diffrn_reflns_limit_l_max 34
_diffrn_reflns_limit_l_min -25
_diffrn_reflns_number 18657
_diffrn_reflns_point_group_measured_fraction_full 0.993
_diffrn_reflns_point_group_measured_fraction_max 0.968
_diffrn_reflns_theta_full 67.684
_diffrn_reflns_theta_max 73.736
_diffrn_reflns_theta_min 3.687
_exptl_absorpt_coefficient_mu 1.973
_exptl_absorpt_correction_T_max 1.00000
_exptl_absorpt_correction_T_min 0.82849
_exptl_absorpt_correction_type multi-scan
_exptl_absorpt_process_details
;
CrysAlisPro 1.171.40.82a (Rigaku Oxford Diffraction, 2020)
Empirical absorption correction using spherical harmonics,
implemented in SCALE3 ABSPACK scaling algorithm.
;
_exptl_crystal_colour colourless
_exptl_crystal_colour_primary colourless
_exptl_crystal_density_diffrn 1.156
_exptl_crystal_description block
_exptl_crystal_F_000 1864
_exptl_crystal_size_max 0.21
_exptl_crystal_size_mid 0.08
_exptl_crystal_size_min 0.05
_refine_diff_density_max 0.812
_refine_diff_density_min -0.545
_refine_diff_density_rms 0.052
_refine_ls_extinction_method none
_refine_ls_goodness_of_fit_ref 1.041
_refine_ls_hydrogen_treatment constr
_refine_ls_matrix_type full
_refine_ls_number_parameters 552
_refine_ls_number_reflns 9738
_refine_ls_number_restraints 36
_refine_ls_restrained_S_all 1.072
_refine_ls_R_factor_all 0.0555
_refine_ls_R_factor_gt 0.0478
_refine_ls_shift/su_max 0.001
_refine_ls_shift/su_mean 0.000
_refine_ls_structure_factor_coef Fsqd
_refine_ls_weighting_details 'w=1/[\s^2^(Fo^2^)+(0.0748P)^2^+2.5139P] where P=(Fo^2^+2Fc^2^)/3'
_refine_ls_weighting_scheme calc
_refine_ls_wR_factor_gt 0.1299
_refine_ls_wR_factor_ref 0.1374
_reflns_Friedel_coverage 0.000
_reflns_number_gt 8403
_reflns_number_total 9738
_reflns_threshold_expression 'I > 2\s(I)'
_cod_data_source_file d3cc05182j2.cif
_cod_data_source_block 1
_cod_database_code 7132328
_shelx_shelxl_version_number 2019/3
_shelx_space_group_comment
;
The symmetry employed for this shelxl refinement is uniquely defined
by the following loop, which should always be used as a source of
symmetry information in preference to the above space-group names.
They are only intended as comments.
;
_shelx_estimated_absorpt_t_max 0.908
_shelx_estimated_absorpt_t_min 0.682
_olex2_refinement_description
;
1. Fixed Uiso
 At 1.2 times of:
  All C(H) groups
 At 1.5 times of:
  All C(H,H,H) groups
2. Uiso/Uaniso restraints and constraints
C52 \\sim C53 \\sim C54 \\sim C55 \\sim C56 \\sim C51: within 2A with sigma of
0.005 and sigma for terminal atoms of 0.01 within 2A
3.a Ternary CH refined with riding coordinates:
 C30(H30), C27(H27), C42(H42), C39(H39)
3.b Aromatic/amide H refined with riding coordinates:
 C15(H15), C16(H16), C6(H6), C5(H5), C25(H25), C23(H23), C3(H3), C13(H13),
 C24(H24), C35(H35), C36(H36), C37(H37), C49(H49), C50(H50), C46(H46), C45(H45),
  C48(H48), C47(H47), C55(H55), C54(H54), C53(H53), C52(H52), C51(H51), C56(H56)
3.c Fitted hexagon refined as free rotating group:
 C55(C54,C53,C52,C51,C56)
3.d Idealised Me refined as rotating group:
 C44(H44A,H44B,H44C), C31(H31A,H31B,H31C), C28(H28A,H28B,H28C), C32(H32A,H32B,
 H32C), C40(H40A,H40B,H40C), C43(H43A,H43B,H43C), C41(H41A,H41B,H41C), C29(H29A,
 H29B,H29C), C20(H20A,H20B,H20C), C19(H19A,H19B,H19C), C18(H18A,H18B,H18C),
 C10(H10A,H10B,H10C), C8(H8A,H8B,H8C), C9(H9A,H9B,H9C)
;
_olex2_submission_special_instructions 'No special instructions were received'
_oxdiff_exptl_absorpt_empirical_details
;
Empirical correction (ABSPACK) includes:
- Absorption correction using spherical harmonics
- Frame scaling
;

loop_
_space_group_symop_operation_xyz
'x, y, z'
'-x, y+1/2, -z+1/2'
'-x, -y, -z'
'x, -y-1/2, z-1/2'

loop_
_atom_site_label
_atom_site_type_symbol
_atom_site_fract_x
_atom_site_fract_y
_atom_site_fract_z
_atom_site_U_iso_or_equiv
_atom_site_adp_type
_atom_site_occupancy
_atom_site_site_symmetry_order
_atom_site_calc_flag
_atom_site_refinement_flags_posn
_atom_site_refinement_flags_adp
_atom_site_refinement_flags_occupancy
_atom_site_disorder_assembly
_atom_site_disorder_group
K1 K 0.62913(2) 0.52705(4) 0.51690(2) 0.02706(11) Uani 1 1 d . . . . .
K2 K 0.72439(2) 0.56597(5) 0.37985(2) 0.03464(12) Uani 1 1 d . . . . .
O1 O 0.63048(6) 0.76096(13) 0.47615(4) 0.0229(3) Uani 1 1 d . . . . .
N2 N 0.76474(8) 0.62348(15) 0.47531(5) 0.0226(3) Uani 1 1 d . . . . .
N1 N 0.54685(8) 0.57159(15) 0.42328(5) 0.0235(3) Uani 1 1 d . . . . .
C1 C 0.62682(9) 0.76791(18) 0.42687(6) 0.0219(3) Uani 1 1 d . . . . .
C26 C 0.41399(10) 0.5821(2) 0.38490(6) 0.0254(4) Uani 1 1 d . . . . .
C15 C 0.74831(11) 0.93835(19) 0.57450(7) 0.0275(4) Uani 1 1 d . . . . .
H15 H 0.743191 1.009793 0.596472 0.033 Uiso 1 1 calc R U . . .
C16 C 0.68921(10) 0.90501(18) 0.53866(7) 0.0251(4) Uani 1 1 d . . . . .
H16 H 0.643651 0.953459 0.536525 0.030 Uiso 1 1 calc R U . . .
C21 C 0.48092(10) 0.50859(19) 0.40292(6) 0.0223(3) Uani 1 1 d . . . . .
C6 C 0.66459(10) 0.86523(19) 0.40533(7) 0.0264(4) Uani 1 1 d . . . . .
H6 H 0.698110 0.924765 0.424634 0.032 Uiso 1 1 calc R U . . .
C2 C 0.57769(9) 0.67243(18) 0.39978(6) 0.0218(3) Uani 1 1 d . . . . .
C11 C 0.69595(9) 0.80268(18) 0.50624(6) 0.0215(3) Uani 1 1 d . . . . .
C22 C 0.47633(10) 0.36317(19) 0.40523(6) 0.0243(4) Uani 1 1 d . . . . .
C4 C 0.60473(11) 0.7918(2) 0.32669(7) 0.0290(4) Uani 1 1 d . . . . .
C33 C 0.83397(9) 0.57312(19) 0.46761(6) 0.0230(3) Uani 1 1 d . . . . .
C5 C 0.65413(11) 0.8775(2) 0.35510(7) 0.0305(4) Uani 1 1 d . . . . .
H5 H 0.680869 0.944562 0.340560 0.037 Uiso 1 1 calc R U . . .
C12 C 0.76271(9) 0.72789(18) 0.50691(6) 0.0218(3) Uani 1 1 d . . . . .
C14 C 0.81525(10) 0.86648(19) 0.57811(6) 0.0255(4) Uani 1 1 d . . . . .
C25 C 0.34772(10) 0.5098(2) 0.37058(7) 0.0301(4) Uani 1 1 d . . . . .
H25 H 0.303901 0.558868 0.358032 0.036 Uiso 1 1 calc R U . . .
C23 C 0.40871(11) 0.2975(2) 0.39139(7) 0.0293(4) Uani 1 1 d . . . . .
H23 H 0.406602 0.200992 0.393783 0.035 Uiso 1 1 calc R U . . .
C3 C 0.56910(10) 0.68910(19) 0.34906(6) 0.0253(4) Uani 1 1 d . . . . .
H3 H 0.537571 0.627421 0.329311 0.030 Uiso 1 1 calc R U . . .
C13 C 0.82152(10) 0.76546(19) 0.54448(6) 0.0246(3) Uani 1 1 d . . . . .
H13 H 0.867584 0.718680 0.546595 0.029 Uiso 1 1 calc R U . . .
C38 C 0.84809(10) 0.4307(2) 0.47332(6) 0.0266(4) Uani 1 1 d . . . . .
C24 C 0.34405(11) 0.3691(2) 0.37415(7) 0.0331(4) Uani 1 1 d . . . . .
H24 H 0.298246 0.322461 0.364981 0.040 Uiso 1 1 calc R U . . .
C34 C 0.88632(10) 0.6546(2) 0.44808(6) 0.0258(4) Uani 1 1 d . . . . .
C30 C 0.54675(10) 0.28191(19) 0.42237(7) 0.0278(4) Uani 1 1 d . . . . .
H30 H 0.574246 0.330030 0.451133 0.033 Uiso 1 1 calc R U . . .
C27 C 0.41308(11) 0.7370(2) 0.38576(7) 0.0319(4) Uani 1 1 d . . . . .
H27 H 0.458568 0.768416 0.373302 0.038 Uiso 1 1 calc R U . . .
C42 C 0.87337(11) 0.8056(2) 0.43666(7) 0.0308(4) Uani 1 1 d . . . . .
H42 H 0.824376 0.831655 0.445634 0.037 Uiso 1 1 calc R U . . .
C35 C 0.95131(10) 0.5943(2) 0.43763(7) 0.0320(4) Uani 1 1 d . . . . .
H35 H 0.986627 0.649408 0.425202 0.038 Uiso 1 1 calc R U . . .
C39 C 0.79213(11) 0.3429(2) 0.49407(7) 0.0311(4) Uani 1 1 d . . . . .
H39 H 0.741404 0.374805 0.479356 0.037 Uiso 1 1 calc R U . . .
C17 C 0.87830(11) 0.9006(2) 0.61978(7) 0.0315(4) Uani 1 1 d . . . . .
C36 C 0.96573(11) 0.4571(2) 0.44481(8) 0.0356(5) Uani 1 1 d . . . . .
H36 H 1.010777 0.418739 0.438064 0.043 Uiso 1 1 calc R U . . .
C37 C 0.91359(11) 0.3762(2) 0.46201(7) 0.0326(4) Uani 1 1 d . . . . .
H37 H 0.922743 0.281197 0.466175 0.039 Uiso 1 1 calc R U . . .
C44 C 0.93365(13) 0.8949(2) 0.46589(9) 0.0403(5) Uani 1 1 d . . . . .
H44A H 0.933861 0.879940 0.500269 0.060 Uiso 1 1 calc R U . . .
H44B H 0.923204 0.991085 0.458168 0.060 Uiso 1 1 calc R U . . .
H44C H 0.982357 0.870601 0.457890 0.060 Uiso 1 1 calc R U . . .
C31 C 0.59715(12) 0.2822(3) 0.38373(9) 0.0406(5) Uani 1 1 d . . . . .
H31A H 0.575904 0.222344 0.357194 0.061 Uiso 1 1 calc R U . . .
H31B H 0.646738 0.249217 0.397680 0.061 Uiso 1 1 calc R U . . .
H31C H 0.600998 0.375165 0.371644 0.061 Uiso 1 1 calc R U . . .
C7 C 0.58525(15) 0.8118(3) 0.27186(8) 0.0427(5) Uani 1 1 d . . . . .
C28 C 0.41967(13) 0.7887(2) 0.43726(8) 0.0389(5) Uani 1 1 d . . . . .
H28A H 0.372935 0.771672 0.449227 0.058 Uiso 1 1 calc R U . . .
H28B H 0.429994 0.886770 0.438054 0.058 Uiso 1 1 calc R U . . .
H28C H 0.460312 0.740742 0.457589 0.058 Uiso 1 1 calc R U . . .
C32 C 0.53387(14) 0.1353(2) 0.43753(9) 0.0412(5) Uani 1 1 d . . . . .
H32A H 0.500092 0.135201 0.461259 0.062 Uiso 1 1 calc R U . . .
H32B H 0.581461 0.094355 0.451720 0.062 Uiso 1 1 calc R U . . .
H32C H 0.511814 0.082242 0.409343 0.062 Uiso 1 1 calc R U . . .
C40 C 0.79994(13) 0.3674(2) 0.54835(8) 0.0396(5) Uani 1 1 d . . . . .
H40A H 0.849348 0.337880 0.564006 0.059 Uiso 1 1 calc R U . . .
H40B H 0.761794 0.315236 0.561277 0.059 Uiso 1 1 calc R U . . .
H40C H 0.793681 0.464746 0.554452 0.059 Uiso 1 1 calc R U . . .
C43 C 0.87011(13) 0.8350(3) 0.38304(8) 0.0443(5) Uani 1 1 d . . . . .
H43A H 0.917609 0.810078 0.373372 0.066 Uiso 1 1 calc R U . . .
H43B H 0.860631 0.932357 0.376988 0.066 Uiso 1 1 calc R U . . .
H43C H 0.829984 0.781521 0.364458 0.066 Uiso 1 1 calc R U . . .
C41 C 0.79624(15) 0.1904(2) 0.48340(9) 0.0442(5) Uani 1 1 d . . . . .
H41A H 0.793119 0.176735 0.448706 0.066 Uiso 1 1 calc R U . . .
H41B H 0.754803 0.143226 0.494556 0.066 Uiso 1 1 calc R U . . .
H41C H 0.843428 0.153518 0.500085 0.066 Uiso 1 1 calc R U . . .
C29 C 0.34617(14) 0.8010(3) 0.35355(9) 0.0484(6) Uani 1 1 d . . . . .
H29A H 0.342456 0.764338 0.320927 0.073 Uiso 1 1 calc R U . . .
H29B H 0.352620 0.900163 0.352763 0.073 Uiso 1 1 calc R U . . .
H29C H 0.300645 0.779549 0.366350 0.073 Uiso 1 1 calc R U . . .
C20 C 0.94891(13) 0.8179(3) 0.61853(9) 0.0468(6) Uani 1 1 d . . . . .
H20A H 0.938450 0.720882 0.622416 0.070 Uiso 1 1 calc R U . . .
H20B H 0.987729 0.847530 0.644703 0.070 Uiso 1 1 calc R U . . .
H20C H 0.965878 0.832188 0.587668 0.070 Uiso 1 1 calc R U . . .
C19 C 0.89875(15) 1.0522(3) 0.61724(11) 0.0525(6) Uani 1 1 d . . . . .
H19A H 0.915447 1.070730 0.586554 0.079 Uiso 1 1 calc R U . . .
H19B H 0.938782 1.074131 0.643743 0.079 Uiso 1 1 calc R U . . .
H19C H 0.855058 1.108236 0.619807 0.079 Uiso 1 1 calc R U . . .
C18 C 0.85162(15) 0.8721(4) 0.66759(8) 0.0554(7) Uani 1 1 d . . . . .
H18A H 0.808205 0.929088 0.670037 0.083 Uiso 1 1 calc R U . . .
H18B H 0.891596 0.893326 0.694219 0.083 Uiso 1 1 calc R U . . .
H18C H 0.837977 0.775754 0.669115 0.083 Uiso 1 1 calc R U . . .
C49 C 0.85439(15) 0.4080(4) 0.32901(10) 0.0640(9) Uani 1 1 d . . . . .
H49 H 0.901682 0.440233 0.343948 0.077 Uiso 1 1 calc R U . . .
C50 C 0.82529(19) 0.2968(4) 0.34658(11) 0.0655(8) Uani 1 1 d . . . . .
H50 H 0.852544 0.250390 0.373367 0.079 Uiso 1 1 calc R U . . .
C46 C 0.71825(16) 0.3148(5) 0.28847(14) 0.0783(12) Uani 1 1 d . . . . .
H46 H 0.670181 0.282416 0.275123 0.094 Uiso 1 1 calc R U . . .
C45 C 0.7578(2) 0.2503(4) 0.32655(13) 0.0743(10) Uani 1 1 d . . . . .
H45 H 0.737807 0.171490 0.339352 0.089 Uiso 1 1 calc R U . . .
C48 C 0.8172(2) 0.4755(4) 0.29003(12) 0.0738(10) Uani 1 1 d . . . . .
H48 H 0.838320 0.553634 0.277578 0.089 Uiso 1 1 calc R U . . .
C10 C 0.6163(2) 0.9428(3) 0.25460(10) 0.0650(8) Uani 1 1 d . . . . .
H10A H 0.601601 1.019793 0.273157 0.098 Uiso 1 1 calc R U . . .
H10B H 0.596590 0.956241 0.220470 0.098 Uiso 1 1 calc R U . . .
H10C H 0.670632 0.937177 0.259012 0.098 Uiso 1 1 calc R U . . .
C47 C 0.7473(2) 0.4273(4) 0.26883(11) 0.0765(11) Uani 1 1 d . . . . .
H47 H 0.720313 0.471325 0.241406 0.092 Uiso 1 1 calc R U . . .
C55 C 0.97408(12) 0.9403(3) 0.22661(10) 0.0840(10) Uani 1 1 d G U . . .
H55 H 1.018633 0.890049 0.226500 0.101 Uiso 1 1 calc R U . . .
C54 C 0.95364(17) 1.0412(3) 0.19243(10) 0.1052(12) Uani 1 1 d G U . . .
H54 H 0.984227 1.060048 0.168968 0.126 Uiso 1 1 calc R U . . .
C53 C 0.88845(19) 1.1147(3) 0.19259(11) 0.1144(13) Uani 1 1 d G U . . .
H53 H 0.874481 1.183711 0.169234 0.137 Uiso 1 1 calc R U . . .
C52 C 0.84369(16) 1.0872(4) 0.22692(11) 0.1135(13) Uani 1 1 d G U . . .
H52 H 0.799140 1.137378 0.227031 0.136 Uiso 1 1 calc R U . . .
C51 C 0.86413(15) 0.9862(4) 0.26110(9) 0.1072(12) Uani 1 1 d G U . . .
H51 H 0.833544 0.967380 0.284563 0.129 Uiso 1 1 calc R U . . .
C56 C 0.92932(15) 0.9127(3) 0.26094(9) 0.0864(10) Uani 1 1 d G U . . .
H56 H 0.943290 0.843715 0.284298 0.104 Uiso 1 1 calc R U . . .
C8 C 0.6060(4) 0.6898(4) 0.24600(11) 0.118(2) Uani 1 1 d . . . . .
H8A H 0.660299 0.683214 0.249780 0.177 Uiso 1 1 calc R U . . .
H8B H 0.585270 0.697533 0.211803 0.177 Uiso 1 1 calc R U . . .
H8C H 0.586150 0.607943 0.259314 0.177 Uiso 1 1 calc R U . . .
C9 C 0.49878(19) 0.8260(5) 0.25868(12) 0.0856(13) Uani 1 1 d . . . . .
H9A H 0.475298 0.738774 0.264111 0.128 Uiso 1 1 calc R U . . .
H9B H 0.485549 0.851825 0.224796 0.128 Uiso 1 1 calc R U . . .
H9C H 0.481353 0.896424 0.278869 0.128 Uiso 1 1 calc R U . . .

loop_
_atom_site_aniso_label
_atom_site_aniso_U_11
_atom_site_aniso_U_22
_atom_site_aniso_U_33
_atom_site_aniso_U_23
_atom_site_aniso_U_13
_atom_site_aniso_U_12
K1 0.0318(2) 0.0271(2) 0.02319(19) 0.00249(14) 0.00712(14) -0.00139(15)
K2 0.0299(2) 0.0461(3) 0.0274(2) -0.00974(17) 0.00308(15) 0.00686(17)
O1 0.0204(5) 0.0259(6) 0.0229(6) -0.0011(5) 0.0054(4) 0.0003(5)
N2 0.0210(7) 0.0234(7) 0.0239(7) -0.0040(6) 0.0051(5) 0.0014(6)
N1 0.0249(7) 0.0230(7) 0.0224(7) 0.0019(6) 0.0033(5) -0.0018(6)
C1 0.0218(8) 0.0212(8) 0.0232(8) 0.0005(6) 0.0051(6) 0.0044(6)
C26 0.0268(8) 0.0304(9) 0.0205(8) 0.0015(7) 0.0084(6) 0.0027(7)
C15 0.0309(9) 0.0250(9) 0.0279(9) -0.0074(7) 0.0092(7) -0.0010(7)
C16 0.0243(8) 0.0228(8) 0.0302(9) -0.0015(7) 0.0098(7) 0.0025(7)
C21 0.0237(8) 0.0262(9) 0.0183(7) 0.0000(6) 0.0075(6) -0.0012(7)
C6 0.0254(8) 0.0223(9) 0.0315(9) 0.0010(7) 0.0045(7) -0.0015(7)
C2 0.0206(7) 0.0200(8) 0.0256(8) 0.0015(6) 0.0063(6) 0.0033(6)
C11 0.0215(8) 0.0217(8) 0.0218(8) 0.0002(6) 0.0053(6) -0.0009(6)
C22 0.0284(8) 0.0258(9) 0.0203(8) -0.0011(7) 0.0090(6) -0.0008(7)
C4 0.0325(9) 0.0299(9) 0.0254(9) 0.0040(7) 0.0068(7) 0.0005(8)
C33 0.0220(8) 0.0275(9) 0.0190(8) -0.0050(7) 0.0016(6) 0.0029(7)
C5 0.0322(9) 0.0283(9) 0.0321(10) 0.0071(8) 0.0083(7) -0.0052(8)
C12 0.0232(8) 0.0222(8) 0.0216(8) -0.0007(6) 0.0083(6) -0.0002(6)
C14 0.0290(9) 0.0253(9) 0.0228(8) -0.0017(7) 0.0060(7) -0.0022(7)
C25 0.0247(8) 0.0429(11) 0.0236(9) 0.0007(8) 0.0062(7) 0.0044(8)
C23 0.0340(9) 0.0283(9) 0.0276(9) -0.0047(7) 0.0115(7) -0.0070(8)
C3 0.0257(8) 0.0260(9) 0.0239(8) 0.0004(7) 0.0034(6) -0.0004(7)
C13 0.0240(8) 0.0263(9) 0.0240(8) -0.0017(7) 0.0058(6) 0.0030(7)
C38 0.0270(9) 0.0280(9) 0.0240(8) -0.0050(7) 0.0022(7) 0.0039(7)
C24 0.0262(9) 0.0453(12) 0.0284(9) -0.0070(8) 0.0061(7) -0.0095(8)
C34 0.0227(8) 0.0303(9) 0.0243(8) -0.0048(7) 0.0030(6) 0.0000(7)
C30 0.0308(9) 0.0233(9) 0.0297(9) -0.0001(7) 0.0059(7) 0.0016(7)
C27 0.0312(9) 0.0301(10) 0.0372(10) 0.0081(8) 0.0136(8) 0.0084(8)
C42 0.0275(9) 0.0317(10) 0.0351(10) 0.0008(8) 0.0108(7) -0.0020(8)
C35 0.0237(8) 0.0420(11) 0.0313(10) -0.0066(8) 0.0074(7) -0.0003(8)
C39 0.0351(10) 0.0265(9) 0.0322(10) 0.0005(8) 0.0072(8) 0.0045(8)
C17 0.0317(9) 0.0355(10) 0.0266(9) -0.0080(8) 0.0026(7) 0.0004(8)
C36 0.0238(9) 0.0446(12) 0.0389(11) -0.0117(9) 0.0064(8) 0.0094(8)
C37 0.0322(9) 0.0299(10) 0.0342(10) -0.0059(8) 0.0012(8) 0.0094(8)
C44 0.0409(11) 0.0348(11) 0.0472(12) -0.0057(9) 0.0132(9) -0.0087(9)
C31 0.0340(10) 0.0428(12) 0.0482(12) 0.0020(10) 0.0165(9) 0.0078(9)
C7 0.0609(14) 0.0414(12) 0.0253(10) 0.0067(9) 0.0057(9) -0.0080(11)
C28 0.0431(11) 0.0268(10) 0.0489(12) -0.0053(9) 0.0139(9) 0.0032(9)
C32 0.0497(12) 0.0259(10) 0.0487(13) 0.0039(9) 0.0101(10) 0.0035(9)
C40 0.0471(12) 0.0399(12) 0.0344(11) 0.0029(9) 0.0145(9) 0.0045(10)
C43 0.0449(12) 0.0471(13) 0.0415(12) 0.0095(10) 0.0088(10) -0.0064(10)
C41 0.0594(14) 0.0274(10) 0.0490(13) 0.0015(9) 0.0180(11) 0.0018(10)
C29 0.0478(13) 0.0494(14) 0.0501(13) 0.0156(11) 0.0141(11) 0.0219(11)
C20 0.0373(11) 0.0586(15) 0.0401(12) -0.0154(11) -0.0069(9) 0.0087(11)
C19 0.0475(13) 0.0426(13) 0.0611(16) -0.0103(12) -0.0106(12) -0.0101(11)
C18 0.0490(13) 0.090(2) 0.0262(11) -0.0036(12) 0.0034(9) -0.0015(14)
C49 0.0413(13) 0.105(3) 0.0455(14) -0.0229(16) 0.0083(11) -0.0104(15)
C50 0.078(2) 0.076(2) 0.0444(14) -0.0064(14) 0.0175(14) 0.0130(17)
C46 0.0385(13) 0.116(3) 0.082(2) -0.048(2) 0.0145(14) -0.0168(17)
C45 0.098(3) 0.069(2) 0.0645(19) -0.0219(17) 0.0412(19) -0.0206(19)
C48 0.103(3) 0.071(2) 0.0571(18) -0.0062(16) 0.0408(18) -0.0194(19)
C10 0.083(2) 0.069(2) 0.0423(14) 0.0203(14) 0.0081(13) -0.0122(16)
C47 0.085(2) 0.098(3) 0.0405(15) -0.0118(16) -0.0060(15) 0.033(2)
C55 0.0640(18) 0.104(2) 0.087(2) 0.0068(19) 0.0217(16) 0.0078(18)
C54 0.102(3) 0.112(3) 0.112(3) 0.028(2) 0.049(2) 0.006(2)
C53 0.133(3) 0.111(3) 0.104(3) 0.032(2) 0.033(2) 0.032(3)
C52 0.118(3) 0.149(3) 0.079(2) 0.013(2) 0.032(2) 0.064(2)
C51 0.099(2) 0.165(3) 0.0645(19) 0.024(2) 0.0332(18) 0.046(2)
C56 0.0782(19) 0.128(3) 0.0525(16) 0.0121(18) 0.0104(15) 0.021(2)
C8 0.262(7) 0.064(2) 0.0331(15) 0.0056(15) 0.037(2) 0.046(3)
C9 0.0670(19) 0.126(3) 0.0566(18) 0.043(2) -0.0127(15) -0.016(2)

loop_
_atom_type_symbol
_atom_type_description
_atom_type_scat_dispersion_real
_atom_type_scat_dispersion_imag
_atom_type_scat_source
C C 0.0181 0.0091 'International Tables Vol C Tables 4.2.6.8 and 6.1.1.4'
H H 0.0000 0.0000 'International Tables Vol C Tables 4.2.6.8 and 6.1.1.4'
K K 0.3868 1.0657 'International Tables Vol C Tables 4.2.6.8 and 6.1.1.4'
N N 0.0311 0.0180 'International Tables Vol C Tables 4.2.6.8 and 6.1.1.4'
O O 0.0492 0.0322 'International Tables Vol C Tables 4.2.6.8 and 6.1.1.4'

loop_
_geom_angle_atom_site_label_1
_geom_angle_atom_site_label_2
_geom_angle_atom_site_label_3
_geom_angle
_geom_angle_site_symmetry_1
_geom_angle_site_symmetry_3
_geom_angle_publ_flag
O1 K1 N2 58.94(4) . . ?
O1 K1 N1 59.35(4) . . ?
O1 K1 C1 20.34(4) . . ?
O1 K1 C26 135.35(5) . 3_666 ?
O1 K1 C21 117.12(4) . 3_666 ?
O1 K1 C11 27.94(4) . . ?
O1 K1 C22 93.16(4) . 3_666 ?
O1 K1 C12 48.98(4) . . ?
O1 K1 C25 122.92(5) . 3_666 ?
O1 K1 C23 84.41(5) . 3_666 ?
O1 K1 C24 97.72(5) . 3_666 ?
N2 K1 C1 54.63(4) . . ?
N2 K1 C26 140.15(4) . 3_666 ?
N2 K1 C21 157.35(4) . 3_666 ?
N2 K1 C22 138.12(4) . 3_666 ?
N2 K1 C12 25.14(4) . . ?
N2 K1 C25 115.96(5) . 3_666 ?
N2 K1 C23 115.37(4) . 3_666 ?
N2 K1 C24 105.28(5) . 3_666 ?
N1 K1 N2 86.19(4) . . ?
N1 K1 C1 43.48(4) . . ?
N1 K1 C26 133.65(5) . 3_666 ?
N1 K1 C21 111.53(4) . 3_666 ?
N1 K1 C11 85.99(5) . . ?
N1 K1 C22 106.79(5) . 3_666 ?
N1 K1 C12 96.78(4) . . ?
N1 K1 C25 156.07(5) . 3_666 ?
N1 K1 C23 120.33(5) . 3_666 ?
N1 K1 C24 144.73(5) . 3_666 ?
C26 K1 C1 153.08(5) 3_666 . ?
C26 K1 C21 25.65(4) 3_666 3_666 ?
C26 K1 C22 44.23(5) 3_666 3_666 ?
C26 K1 C23 51.38(5) 3_666 3_666 ?
C26 K1 C24 44.96(5) 3_666 3_666 ?
C21 K1 C1 130.02(4) 3_666 . ?
C21 K1 C22 25.03(4) 3_666 3_666 ?
C11 K1 N2 46.78(4) . . ?
C11 K1 C1 43.01(4) . . ?
C11 K1 C26 123.48(5) . 3_666 ?
C11 K1 C21 117.99(5) . 3_666 ?
C11 K1 C22 93.56(5) . 3_666 ?
C11 K1 C12 26.33(4) . . ?
C11 K1 C25 102.36(5) . 3_666 ?
C11 K1 C23 75.31(5) . 3_666 ?
C11 K1 C24 78.93(5) . 3_666 ?
C22 K1 C1 108.91(4) 3_666 . ?
C12 K1 C1 55.30(4) . . ?
C12 K1 C26 125.87(5) . 3_666 ?
C12 K1 C21 133.69(5) . 3_666 ?
C12 K1 C22 113.02(5) . 3_666 ?
C12 K1 C23 90.40(5) . 3_666 ?
C12 K1 C24 83.57(5) . 3_666 ?
C25 K1 C1 143.11(5) 3_666 . ?
C25 K1 C26 25.56(5) 3_666 3_666 ?
C25 K1 C21 44.76(5) 3_666 3_666 ?
C25 K1 C22 50.91(5) 3_666 3_666 ?
C25 K1 C12 100.42(5) 3_666 . ?
C25 K1 C23 43.59(5) 3_666 3_666 ?
C25 K1 C24 25.20(6) 3_666 3_666 ?
C23 K1 C1 104.00(5) 3_666 . ?
C23 K1 C21 43.88(5) 3_666 3_666 ?
C23 K1 C22 24.30(5) 3_666 3_666 ?
C24 K1 C1 117.96(5) 3_666 . ?
C24 K1 C21 52.12(5) 3_666 3_666 ?
C24 K1 C22 43.66(5) 3_666 3_666 ?
C24 K1 C23 24.77(5) 3_666 3_666 ?
N2 K2 C1 61.83(4) . . ?
N2 K2 C6 69.03(5) . . ?
N2 K2 C2 81.34(5) . . ?
N2 K2 C4 111.24(5) . . ?
N2 K2 C33 28.54(4) . . ?
N2 K2 C5 92.85(5) . . ?
N2 K2 C3 106.61(5) . . ?
N2 K2 C34 46.56(4) . . ?
N2 K2 C49 114.98(6) . . ?
N2 K2 C50 110.95(6) . . ?
N2 K2 C48 134.79(8) . . ?
C1 K2 C6 24.85(5) . . ?
C1 K2 C4 51.81(5) . . ?
C1 K2 C5 43.81(5) . . ?
C1 K2 C34 95.80(5) . . ?
C1 K2 C49 167.28(7) . . ?
C1 K2 C50 167.94(7) . . ?
C1 K2 C48 151.48(8) . . ?
C6 K2 C4 43.34(5) . . ?
C6 K2 C5 24.53(5) . . ?
C6 K2 C34 86.26(5) . . ?
C6 K2 C49 143.09(8) . . ?
C6 K2 C50 165.45(7) . . ?
C6 K2 C48 128.91(7) . . ?
C2 K2 C1 27.00(5) . . ?
C2 K2 C6 45.99(5) . . ?
C2 K2 C4 46.25(5) . . ?
C2 K2 C5 53.10(5) . . ?
C2 K2 C3 27.06(5) . . ?
C2 K2 C34 121.82(5) . . ?
C2 K2 C49 162.70(6) . . ?
C2 K2 C50 148.19(7) . . ?
C2 K2 C48 142.97(8) . . ?
C4 K2 C5 24.12(5) . . ?
C4 K2 C34 122.75(5) . . ?
C4 K2 C49 125.41(7) . . ?
C4 K2 C50 137.47(6) . . ?
C4 K2 C48 102.11(8) . . ?
C33 K2 C1 89.02(5) . . ?
C33 K2 C6 89.92(5) . . ?
C33 K2 C2 109.87(5) . . ?
C33 K2 C4 132.95(5) . . ?
C33 K2 C5 109.96(5) . . ?
C33 K2 C3 134.68(5) . . ?
C33 K2 C34 24.88(5) . . ?
C33 K2 C49 86.56(6) . . ?
C33 K2 C50 85.83(7) . . ?
C33 K2 C48 106.56(8) . . ?
C5 K2 C34 98.85(5) . . ?
C5 K2 C50 148.17(7) . . ?
C5 K2 C48 107.71(8) . . ?
C3 K2 C1 45.83(5) . . ?
C3 K2 C6 51.74(5) . . ?
C3 K2 C4 25.15(5) . . ?
C3 K2 C5 43.70(5) . . ?
C3 K2 C34 137.97(5) . . ?
C3 K2 C49 138.25(6) . . ?
C3 K2 C50 137.31(7) . . ?
C3 K2 C48 116.16(8) . . ?
C34 K2 C50 84.04(7) . . ?
C34 K2 C48 89.85(8) . . ?
C49 K2 C5 127.47(8) . . ?
C49 K2 C34 75.42(6) . . ?
C49 K2 C50 22.80(8) . . ?
C49 K2 C48 23.42(9) . . ?
C48 K2 C50 40.47(9) . . ?
C1 O1 K1 119.46(10) . . ?
C1 O1 C11 119.32(13) . . ?
C11 O1 K1 93.35(9) . . ?
K2 N2 K1 102.09(5) . . ?
C33 N2 K1 138.95(12) . . ?
C33 N2 K2 83.09(9) . . ?
C12 N2 K1 82.64(9) . . ?
C12 N2 K2 140.22(12) . . ?
C12 N2 C33 119.09(14) . . ?
C21 N1 K1 127.17(11) . . ?
C2 N1 K1 111.45(11) . . ?
C2 N1 C21 121.27(15) . . ?
K2 C1 K1 86.46(4) . . ?
O1 C1 K1 40.21(8) . . ?
O1 C1 K2 117.46(10) . . ?
O1 C1 C2 115.42(15) . . ?
C6 C1 K1 148.24(12) . . ?
C6 C1 K2 83.77(11) . . ?
C6 C1 O1 122.19(16) . . ?
C6 C1 C2 122.29(16) . . ?
C2 C1 K1 82.93(10) . . ?
C2 C1 K2 72.87(9) . . ?
C21 C26 K1 80.72(10) . 3_666 ?
C21 C26 C27 120.46(17) . . ?
C25 C26 K1 75.99(10) . 3_666 ?
C25 C26 C21 119.33(18) . . ?
C25 C26 C27 119.95(17) . . ?
C27 C26 K1 108.51(11) . 3_666 ?
C16 C15 H15 120.1 . . ?
C16 C15 C14 119.86(17) . . ?
C14 C15 H15 120.1 . . ?
C15 C16 H16 119.6 . . ?
C11 C16 C15 120.80(16) . . ?
C11 C16 H16 119.6 . . ?
N1 C21 K1 110.31(10) . 3_666 ?
N1 C21 C26 123.39(17) . . ?
N1 C21 C22 118.51(16) . . ?
C26 C21 K1 73.63(9) . 3_666 ?
C22 C21 K1 79.35(10) . 3_666 ?
C22 C21 C26 117.64(16) . . ?
K2 C6 H6 118.3 . . ?
C1 C6 K2 71.38(10) . . ?
C1 C6 H6 119.7 . . ?
C1 C6 C5 120.67(17) . . ?
C5 C6 K2 81.38(12) . . ?
C5 C6 H6 119.7 . . ?
N1 C2 K2 106.77(11) . . ?
N1 C2 C1 119.21(15) . . ?
N1 C2 C3 125.89(16) . . ?
C1 C2 K2 80.13(9) . . ?
C3 C2 K2 78.94(10) . . ?
C3 C2 C1 114.81(16) . . ?
O1 C11 K1 58.71(8) . . ?
O1 C11 C12 119.92(15) . . ?
C16 C11 K1 120.60(12) . . ?
C16 C11 O1 117.01(15) . . ?
C16 C11 C12 122.49(16) . . ?
C12 C11 K1 83.91(10) . . ?
C21 C22 K1 75.62(10) . 3_666 ?
C21 C22 C30 118.97(16) . . ?
C23 C22 K1 75.77(10) . 3_666 ?
C23 C22 C21 120.34(17) . . ?
C23 C22 C30 120.69(17) . . ?
C30 C22 K1 120.54(11) . 3_666 ?
C5 C4 K2 79.92(12) . . ?
C5 C4 C3 118.67(17) . . ?
C5 C4 C7 121.61(18) . . ?
C3 C4 K2 68.46(10) . . ?
C3 C4 C7 119.64(18) . . ?
C7 C4 K2 124.73(14) . . ?
N2 C33 K2 68.37(9) . . ?
N2 C33 C38 118.54(17) . . ?
N2 C33 C34 122.57(17) . . ?
C38 C33 K2 99.12(11) . . ?
C34 C33 K2 95.44(11) . . ?
C34 C33 C38 118.32(16) . . ?
K2 C5 H5 121.1 . . ?
C6 C5 K2 74.09(11) . . ?
C6 C5 H5 120.0 . . ?
C4 C5 K2 75.95(12) . . ?
C4 C5 C6 119.98(17) . . ?
C4 C5 H5 120.0 . . ?
N2 C12 K1 72.22(9) . . ?
N2 C12 C11 119.64(15) . . ?
N2 C12 C13 125.65(16) . . ?
C11 C12 K1 69.76(10) . . ?
C11 C12 C13 114.54(15) . . ?
C13 C12 K1 125.97(11) . . ?
C15 C14 C17 118.67(16) . . ?
C13 C14 C15 118.50(17) . . ?
C13 C14 C17 122.81(17) . . ?
K1 C25 H25 113.6 3_666 . ?
C26 C25 K1 78.46(11) . 3_666 ?
C26 C25 H25 118.9 . . ?
C24 C25 K1 79.22(11) . 3_666 ?
C24 C25 C26 122.14(18) . . ?
C24 C25 H25 118.9 . . ?
K1 C23 H23 116.9 3_666 . ?
C22 C23 K1 79.93(11) . 3_666 ?
C22 C23 H23 119.1 . . ?
C22 C23 C24 121.81(19) . . ?
C24 C23 K1 74.67(11) . 3_666 ?
C24 C23 H23 119.1 . . ?
K2 C3 H3 110.9 . . ?
C2 C3 K2 74.00(10) . . ?
C2 C3 H3 118.3 . . ?
C4 C3 K2 86.39(11) . . ?
C4 C3 C2 123.46(17) . . ?
C4 C3 H3 118.3 . . ?
C12 C13 H13 118.1 . . ?
C14 C13 C12 123.78(16) . . ?
C14 C13 H13 118.1 . . ?
C33 C38 K2 56.78(9) . . ?
C33 C38 C39 118.56(16) . . ?
C39 C38 K2 96.67(11) . . ?
C37 C38 K2 116.86(13) . . ?
C37 C38 C33 119.81(18) . . ?
C37 C38 C39 121.57(18) . . ?
K1 C24 H24 113.9 3_666 . ?
C25 C24 K1 75.58(11) . 3_666 ?
C25 C24 C23 118.70(18) . . ?
C25 C24 H24 120.7 . . ?
C23 C24 K1 80.56(11) . 3_666 ?
C23 C24 H24 120.7 . . ?
C33 C34 K2 59.68(9) . . ?
C33 C34 C42 122.45(16) . . ?
C42 C34 K2 92.22(11) . . ?
C35 C34 K2 117.69(12) . . ?
C35 C34 C33 119.25(18) . . ?
C35 C34 C42 118.27(17) . . ?
C22 C30 H30 107.2 . . ?
C22 C30 C31 110.16(16) . . ?
C22 C30 C32 114.95(17) . . ?
C31 C30 H30 107.2 . . ?
C32 C30 H30 107.2 . . ?
C32 C30 C31 109.68(17) . . ?
C26 C27 H27 106.9 . . ?
C26 C27 C28 110.37(16) . . ?
C26 C27 C29 114.21(19) . . ?
C28 C27 H27 106.9 . . ?
C28 C27 C29 111.15(18) . . ?
C29 C27 H27 106.9 . . ?
C34 C42 H42 108.0 . . ?
C34 C42 C44 111.56(17) . . ?
C34 C42 C43 111.80(18) . . ?
C44 C42 H42 108.0 . . ?
C43 C42 H42 108.0 . . ?
C43 C42 C44 109.41(17) . . ?
C34 C35 H35 119.0 . . ?
C36 C35 C34 121.98(19) . . ?
C36 C35 H35 119.0 . . ?
C38 C39 H39 107.2 . . ?
C38 C39 C40 109.63(17) . . ?
C38 C39 C41 114.84(17) . . ?
C40 C39 H39 107.2 . . ?
C41 C39 H39 107.2 . . ?
C41 C39 C40 110.49(18) . . ?
C20 C17 C14 113.21(16) . . ?
C20 C17 C19 107.5(2) . . ?
C20 C17 C18 108.2(2) . . ?
C19 C17 C14 109.32(17) . . ?
C18 C17 C14 109.15(17) . . ?
C18 C17 C19 109.3(2) . . ?
C35 C36 H36 120.5 . . ?
C35 C36 C37 119.04(18) . . ?
C37 C36 H36 120.5 . . ?
C38 C37 H37 119.3 . . ?
C36 C37 C38 121.50(19) . . ?
C36 C37 H37 119.3 . . ?
C42 C44 H44A 109.5 . . ?
C42 C44 H44B 109.5 . . ?
C42 C44 H44C 109.5 . . ?
H44A C44 H44B 109.5 . . ?
H44A C44 H44C 109.5 . . ?
H44B C44 H44C 109.5 . . ?
C30 C31 H31A 109.5 . . ?
C30 C31 H31B 109.5 . . ?
C30 C31 H31C 109.5 . . ?
H31A C31 H31B 109.5 . . ?
H31A C31 H31C 109.5 . . ?
H31B C31 H31C 109.5 . . ?
C4 C7 C9 108.0(2) . . ?
C10 C7 C4 113.1(2) . . ?
C10 C7 C9 105.2(2) . . ?
C8 C7 C4 110.8(2) . . ?
C8 C7 C10 112.9(3) . . ?
C8 C7 C9 106.4(3) . . ?
K1 C28 H28A 55.9 3_666 . ?
K1 C28 H28B 155.9 3_666 . ?
K1 C28 H28C 64.9 3_666 . ?
C27 C28 K1 94.13(12) . 3_666 ?
C27 C28 H28A 109.5 . . ?
C27 C28 H28B 109.5 . . ?
C27 C28 H28C 109.5 . . ?
H28A C28 H28B 109.5 . . ?
H28A C28 H28C 109.5 . . ?
H28B C28 H28C 109.5 . . ?
C30 C32 H32A 109.5 . . ?
C30 C32 H32B 109.5 . . ?
C30 C32 H32C 109.5 . . ?
H32A C32 H32B 109.5 . . ?
H32A C32 H32C 109.5 . . ?
H32B C32 H32C 109.5 . . ?
K1 C40 H40A 165.8 . . ?
K1 C40 H40B 70.7 . . ?
K1 C40 H40C 58.7 . . ?
C39 C40 K1 83.18(12) . . ?
C39 C40 H40A 109.5 . . ?
C39 C40 H40B 109.5 . . ?
C39 C40 H40C 109.5 . . ?
H40A C40 H40B 109.5 . . ?
H40A C40 H40C 109.5 . . ?
H40B C40 H40C 109.5 . . ?
C42 C43 H43A 109.5 . . ?
C42 C43 H43B 109.5 . . ?
C42 C43 H43C 109.5 . . ?
H43A C43 H43B 109.5 . . ?
H43A C43 H43C 109.5 . . ?
H43B C43 H43C 109.5 . . ?
C39 C41 H41A 109.5 . . ?
C39 C41 H41B 109.5 . . ?
C39 C41 H41C 109.5 . . ?
H41A C41 H41B 109.5 . . ?
H41A C41 H41C 109.5 . . ?
H41B C41 H41C 109.5 . . ?
C27 C29 H29A 109.5 . . ?
C27 C29 H29B 109.5 . . ?
C27 C29 H29C 109.5 . . ?
H29A C29 H29B 109.5 . . ?
H29A C29 H29C 109.5 . . ?
H29B C29 H29C 109.5 . . ?
C17 C20 H20A 109.5 . . ?
C17 C20 H20B 109.5 . . ?
C17 C20 H20C 109.5 . . ?
H20A C20 H20B 109.5 . . ?
H20A C20 H20C 109.5 . . ?
H20B C20 H20C 109.5 . . ?
C17 C19 H19A 109.5 . . ?
C17 C19 H19B 109.5 . . ?
C17 C19 H19C 109.5 . . ?
H19A C19 H19B 109.5 . . ?
H19A C19 H19C 109.5 . . ?
H19B C19 H19C 109.5 . . ?
C17 C18 H18A 109.5 . . ?
C17 C18 H18B 109.5 . . ?
C17 C18 H18C 109.5 . . ?
H18A C18 H18B 109.5 . . ?
H18A C18 H18C 109.5 . . ?
H18B C18 H18C 109.5 . . ?
K2 C49 H49 108.1 . . ?
C50 C49 K2 82.44(18) . . ?
C50 C49 H49 119.4 . . ?
C50 C49 C48 121.1(3) . . ?
C48 C49 K2 80.0(2) . . ?
C48 C49 H49 119.4 . . ?
K2 C50 H50 112.6 . . ?
C49 C50 K2 74.77(19) . . ?
C49 C50 H50 119.7 . . ?
C49 C50 C45 120.6(3) . . ?
C45 C50 K2 83.2(2) . . ?
C45 C50 H50 119.7 . . ?
C45 C46 H46 119.8 . . ?
C45 C46 C47 120.3(3) . . ?
C47 C46 H46 119.8 . . ?
K2 C45 H45 116.6 . . ?
C50 C45 K2 74.6(2) . . ?
C50 C45 C46 120.6(3) . . ?
C50 C45 H45 119.7 . . ?
C46 C45 K2 79.7(2) . . ?
C46 C45 H45 119.7 . . ?
K2 C48 H48 110.3 . . ?
C49 C48 K2 76.57(17) . . ?
C49 C48 H48 120.7 . . ?
C49 C48 C47 118.6(3) . . ?
C47 C48 K2 83.0(2) . . ?
C47 C48 H48 120.7 . . ?
C7 C10 H10A 109.5 . . ?
C7 C10 H10B 109.5 . . ?
C7 C10 H10C 109.5 . . ?
H10A C10 H10B 109.5 . . ?
H10A C10 H10C 109.5 . . ?
H10B C10 H10C 109.5 . . ?
K2 C47 H47 115.5 . . ?
C46 C47 K2 80.93(19) . . ?
C46 C47 C48 118.8(3) . . ?
C46 C47 H47 120.6 . . ?
C48 C47 K2 73.66(18) . . ?
C48 C47 H47 120.6 . . ?
C54 C55 H55 120.0 . . ?
C54 C55 C56 120.0 . . ?
C56 C55 H55 120.0 . . ?
C55 C54 H54 120.0 . . ?
C55 C54 C53 120.0 . . ?
C53 C54 H54 120.0 . . ?
C54 C53 H53 120.0 . . ?
C52 C53 C54 120.0 . . ?
C52 C53 H53 120.0 . . ?
C53 C52 H52 120.0 . . ?
C53 C52 C51 120.0 . . ?
C51 C52 H52 120.0 . . ?
C52 C51 H51 120.0 . . ?
C56 C51 C52 120.0 . . ?
C56 C51 H51 120.0 . . ?
C55 C56 H56 120.0 . . ?
C51 C56 C55 120.0 . . ?
C51 C56 H56 120.0 . . ?
C7 C8 H8A 109.5 . . ?
C7 C8 H8B 109.5 . . ?
C7 C8 H8C 109.5 . . ?
H8A C8 H8B 109.5 . . ?
H8A C8 H8C 109.5 . . ?
H8B C8 H8C 109.5 . . ?
C7 C9 H9A 109.5 . . ?
C7 C9 H9B 109.5 . . ?
C7 C9 H9C 109.5 . . ?
H9A C9 H9B 109.5 . . ?
H9A C9 H9C 109.5 . . ?
H9B C9 H9C 109.5 . . ?

loop_
_geom_bond_atom_site_label_1
_geom_bond_atom_site_label_2
_geom_bond_distance
_geom_bond_site_symmetry_2
_geom_bond_publ_flag
K1 O1 2.5678(13) . ?
K1 N2 3.0527(15) . ?
K1 N1 2.8506(15) . ?
K1 C1 3.4635(18) . ?
K1 C26 3.1845(18) 3_666 ?
K1 C21 3.2756(17) 3_666 ?
K1 C11 2.9998(18) . ?
K1 C22 3.3237(17) 3_666 ?
K1 C12 3.1793(17) . ?
K1 C25 3.1535(19) 3_666 ?
K1 C23 3.2720(19) 3_666 ?
K1 C24 3.199(2) 3_666 ?
K2 N2 2.7322(15) . ?
K2 C1 3.0995(17) . ?
K2 C6 3.2515(19) . ?
K2 C2 3.0065(17) . ?
K2 C4 3.294(2) . ?
K2 C33 2.9179(17) . ?
K2 C5 3.343(2) . ?
K2 C3 3.0696(18) . ?
K2 C34 3.3650(18) . ?
K2 C49 3.343(3) . ?
K2 C50 3.434(3) . ?
K2 C48 3.385(3) . ?
O1 C1 1.382(2) . ?
O1 C11 1.408(2) . ?
N2 C33 1.404(2) . ?
N2 C12 1.362(2) . ?
N1 C21 1.390(2) . ?
N1 C2 1.362(2) . ?
C1 C6 1.375(3) . ?
C1 C2 1.428(2) . ?
C26 C21 1.437(2) . ?
C26 C25 1.402(3) . ?
C26 C27 1.519(3) . ?
C15 H15 0.9500 . ?
C15 C16 1.391(3) . ?
C15 C14 1.398(3) . ?
C16 H16 0.9500 . ?
C16 C11 1.376(2) . ?
C21 C22 1.431(3) . ?
C6 H6 0.9500 . ?
C6 C5 1.404(3) . ?
C2 C3 1.423(2) . ?
C11 C12 1.418(2) . ?
C22 C23 1.389(3) . ?
C22 C30 1.521(3) . ?
C4 C5 1.388(3) . ?
C4 C3 1.403(3) . ?
C4 C7 1.542(3) . ?
C33 C38 1.424(3) . ?
C33 C34 1.422(3) . ?
C5 H5 0.9500 . ?
C12 C13 1.428(2) . ?
C14 C13 1.389(3) . ?
C14 C17 1.541(3) . ?
C25 H25 0.9500 . ?
C25 C24 1.387(3) . ?
C23 H23 0.9500 . ?
C23 C24 1.390(3) . ?
C3 H3 0.9500 . ?
C13 H13 0.9500 . ?
C38 C39 1.522(3) . ?
C38 C37 1.392(3) . ?
C24 H24 0.9500 . ?
C34 C42 1.526(3) . ?
C34 C35 1.397(3) . ?
C30 H30 1.0000 . ?
C30 C31 1.535(3) . ?
C30 C32 1.529(3) . ?
C27 H27 1.0000 . ?
C27 C28 1.525(3) . ?
C27 C29 1.532(3) . ?
C42 H42 1.0000 . ?
C42 C44 1.536(3) . ?
C42 C43 1.531(3) . ?
C35 H35 0.9500 . ?
C35 C36 1.379(3) . ?
C39 H39 1.0000 . ?
C39 C40 1.533(3) . ?
C39 C41 1.530(3) . ?
C17 C20 1.526(3) . ?
C17 C19 1.537(3) . ?
C17 C18 1.532(3) . ?
C36 H36 0.9500 . ?
C36 C37 1.385(3) . ?
C37 H37 0.9500 . ?
C44 H44A 0.9800 . ?
C44 H44B 0.9800 . ?
C44 H44C 0.9800 . ?
C31 H31A 0.9800 . ?
C31 H31B 0.9800 . ?
C31 H31C 0.9800 . ?
C7 C10 1.515(4) . ?
C7 C8 1.482(4) . ?
C7 C9 1.565(4) . ?
C28 H28A 0.9800 . ?
C28 H28B 0.9800 . ?
C28 H28C 0.9800 . ?
C32 H32A 0.9800 . ?
C32 H32B 0.9800 . ?
C32 H32C 0.9800 . ?
C40 H40A 0.9800 . ?
C40 H40B 0.9800 . ?
C40 H40C 0.9800 . ?
C43 H43A 0.9800 . ?
C43 H43B 0.9800 . ?
C43 H43C 0.9800 . ?
C41 H41A 0.9800 . ?
C41 H41B 0.9800 . ?
C41 H41C 0.9800 . ?
C29 H29A 0.9800 . ?
C29 H29B 0.9800 . ?
C29 H29C 0.9800 . ?
C20 H20A 0.9800 . ?
C20 H20B 0.9800 . ?
C20 H20C 0.9800 . ?
C19 H19A 0.9800 . ?
C19 H19B 0.9800 . ?
C19 H19C 0.9800 . ?
C18 H18A 0.9800 . ?
C18 H18B 0.9800 . ?
C18 H18C 0.9800 . ?
C49 H49 0.9500 . ?
C49 C50 1.342(5) . ?
C49 C48 1.366(5) . ?
C50 H50 0.9500 . ?
C50 C45 1.347(5) . ?
C46 H46 0.9500 . ?
C46 C45 1.350(6) . ?
C46 C47 1.379(6) . ?
C45 H45 0.9500 . ?
C48 H48 0.9500 . ?
C48 C47 1.399(5) . ?
C10 H10A 0.9800 . ?
C10 H10B 0.9800 . ?
C10 H10C 0.9800 . ?
C47 H47 0.9500 . ?
C55 H55 0.9500 . ?
C55 C54 1.3900 . ?
C55 C56 1.3900 . ?
C54 H54 0.9500 . ?
C54 C53 1.3900 . ?
C53 H53 0.9500 . ?
C53 C52 1.3900 . ?
C52 H52 0.9500 . ?
C52 C51 1.3900 . ?
C51 H51 0.9500 . ?
C51 C56 1.3900 . ?
C56 H56 0.9500 . ?
C8 H8A 0.9800 . ?
C8 H8B 0.9800 . ?
C8 H8C 0.9800 . ?
C9 H9A 0.9800 . ?
C9 H9B 0.9800 . ?
C9 H9C 0.9800 . ?

loop_
_geom_torsion_atom_site_label_1
_geom_torsion_atom_site_label_2
_geom_torsion_atom_site_label_3
_geom_torsion_atom_site_label_4
_geom_torsion
_geom_torsion_site_symmetry_1
_geom_torsion_site_symmetry_2
_geom_torsion_site_symmetry_3
_geom_torsion_site_symmetry_4
_geom_torsion_publ_flag
K1 O1 C1 K2 -43.73(13) . . . . ?
K1 O1 C1 C6 -144.26(14) . . . . ?
K1 O1 C1 C2 39.35(17) . . . . ?
K1 O1 C11 C16 -111.03(15) . . . . ?
K1 O1 C11 C12 60.46(15) . . . . ?
K1 N2 C33 K2 100.50(14) . . . . ?
K1 N2 C33 C38 11.7(3) . . . . ?
K1 N2 C33 C34 -177.10(12) . . . . ?
K1 N2 C12 C11 -53.09(15) . . . . ?
K1 N2 C12 C13 121.95(17) . . . . ?
K1 N1 C21 K1 39.48(16) . . . 3_666 ?
K1 N1 C21 C26 122.82(15) . . . . ?
K1 N1 C21 C22 -49.2(2) . . . . ?
K1 N1 C2 K2 67.88(10) . . . . ?
K1 N1 C2 C1 -20.02(19) . . . . ?
K1 N1 C2 C3 156.20(14) . . . . ?
K1 C1 C6 K2 72.9(2) . . . . ?
K1 C1 C6 C5 140.33(19) . . . . ?
K1 C1 C2 K2 -88.46(3) . . . . ?
K1 C1 C2 N1 15.32(14) . . . . ?
K1 C1 C2 C3 -161.31(14) . . . . ?
K1 C26 C21 N1 -103.87(15) 3_666 . . . ?
K1 C26 C21 C22 68.21(14) 3_666 . . . ?
K1 C26 C25 C24 -69.28(17) 3_666 . . . ?
K1 C26 C27 C28 20.07(18) 3_666 . . . ?
K1 C26 C27 C29 -106.01(16) 3_666 . . . ?
K1 C21 C22 C23 63.63(15) 3_666 . . . ?
K1 C21 C22 C30 -117.23(15) 3_666 . . . ?
K1 C11 C12 N2 54.25(15) . . . . ?
K1 C11 C12 C13 -121.32(14) . . . . ?
K1 C22 C23 C24 64.78(17) 3_666 . . . ?
K1 C22 C30 C31 -162.31(13) 3_666 . . . ?
K1 C22 C30 C32 73.18(19) 3_666 . . . ?
K1 C12 C13 C14 -81.9(2) . . . . ?
K1 C25 C24 C23 -70.50(17) 3_666 . . . ?
K1 C23 C24 C25 67.74(16) 3_666 . . . ?
K2 N2 C33 C38 -88.77(15) . . . . ?
K2 N2 C33 C34 82.39(16) . . . . ?
K2 N2 C12 K1 100.07(15) . . . . ?
K2 N2 C12 C11 47.0(3) . . . . ?
K2 N2 C12 C13 -137.98(16) . . . . ?
K2 C1 C6 C5 67.43(17) . . . . ?
K2 C1 C2 N1 103.79(15) . . . . ?
K2 C1 C2 C3 -72.85(13) . . . . ?
K2 C6 C5 C4 62.88(18) . . . . ?
K2 C2 C3 C4 -74.46(17) . . . . ?
K2 C4 C5 C6 -61.93(18) . . . . ?
K2 C4 C3 C2 68.12(16) . . . . ?
K2 C4 C7 C10 -108.4(2) . . . . ?
K2 C4 C7 C8 19.5(4) . . . . ?
K2 C4 C7 C9 135.6(2) . . . . ?
K2 C33 C38 C39 -78.56(16) . . . . ?
K2 C33 C38 C37 104.32(16) . . . . ?
K2 C33 C34 C42 71.42(17) . . . . ?
K2 C33 C34 C35 -106.82(16) . . . . ?
K2 C38 C39 C40 -130.55(14) . . . . ?
K2 C38 C39 C41 104.38(17) . . . . ?
K2 C38 C37 C36 64.8(2) . . . . ?
K2 C34 C42 C44 174.06(14) . . . . ?
K2 C34 C42 C43 -63.06(15) . . . . ?
K2 C34 C35 C36 -67.7(2) . . . . ?
K2 C49 C50 C45 72.3(3) . . . . ?
K2 C49 C48 C47 -74.1(3) . . . . ?
K2 C50 C45 C46 67.8(3) . . . . ?
K2 C48 C47 C46 -69.6(3) . . . . ?
O1 C1 C6 K2 118.65(15) . . . . ?
O1 C1 C6 C5 -173.91(16) . . . . ?
O1 C1 C2 K2 -112.82(13) . . . . ?
O1 C1 C2 N1 -9.0(2) . . . . ?
O1 C1 C2 C3 174.33(14) . . . . ?
O1 C11 C12 K1 -48.39(13) . . . . ?
O1 C11 C12 N2 5.9(2) . . . . ?
O1 C11 C12 C13 -169.71(15) . . . . ?
N2 C33 C38 K2 70.27(13) . . . . ?
N2 C33 C38 C39 -8.3(2) . . . . ?
N2 C33 C38 C37 174.58(16) . . . . ?
N2 C33 C34 K2 -67.75(14) . . . . ?
N2 C33 C34 C42 3.7(3) . . . . ?
N2 C33 C34 C35 -174.57(16) . . . . ?
N2 C12 C13 C14 -175.18(17) . . . . ?
N1 C21 C22 K1 107.45(14) . . . 3_666 ?
N1 C21 C22 C23 171.08(16) . . . . ?
N1 C21 C22 C30 -9.8(2) . . . . ?
N1 C2 C3 K2 -102.80(17) . . . . ?
N1 C2 C3 C4 -177.25(18) . . . . ?
C1 O1 C11 K1 -126.72(14) . . . . ?
C1 O1 C11 C16 122.25(17) . . . . ?
C1 O1 C11 C12 -66.3(2) . . . . ?
C1 C6 C5 K2 -62.26(16) . . . . ?
C1 C6 C5 C4 0.6(3) . . . . ?
C1 C2 C3 K2 73.57(13) . . . . ?
C1 C2 C3 C4 -0.9(3) . . . . ?
C26 C21 C22 K1 -65.03(14) . . . 3_666 ?
C26 C21 C22 C23 -1.4(2) . . . . ?
C26 C21 C22 C30 177.74(15) . . . . ?
C26 C25 C24 K1 68.89(17) . . . 3_666 ?
C26 C25 C24 C23 -1.6(3) . . . . ?
C26 C27 C28 K1 -17.15(16) . . . 3_666 ?
C15 C16 C11 K1 102.28(18) . . . . ?
C15 C16 C11 O1 170.20(16) . . . . ?
C15 C16 C11 C12 -1.0(3) . . . . ?
C15 C14 C13 C12 -1.7(3) . . . . ?
C15 C14 C17 C20 -178.2(2) . . . . ?
C15 C14 C17 C19 -58.4(2) . . . . ?
C15 C14 C17 C18 61.2(3) . . . . ?
C16 C15 C14 C13 1.9(3) . . . . ?
C16 C15 C14 C17 -176.82(17) . . . . ?
C16 C11 C12 K1 122.62(17) . . . . ?
C16 C11 C12 N2 176.87(16) . . . . ?
C16 C11 C12 C13 1.3(3) . . . . ?
C21 N1 C2 K2 -115.62(15) . . . . ?
C21 N1 C2 C1 156.48(16) . . . . ?
C21 N1 C2 C3 -27.3(3) . . . . ?
C21 C26 C25 K1 70.67(15) . . . 3_666 ?
C21 C26 C25 C24 1.4(3) . . . . ?
C21 C26 C27 C28 -69.9(2) . . . . ?
C21 C26 C27 C29 164.02(17) . . . . ?
C21 C22 C23 K1 -63.55(15) . . . 3_666 ?
C21 C22 C23 C24 1.2(3) . . . . ?
C21 C22 C30 C31 -72.5(2) . . . . ?
C21 C22 C30 C32 163.01(17) . . . . ?
C6 C1 C2 K2 70.79(16) . . . . ?
C6 C1 C2 N1 174.58(16) . . . . ?
C6 C1 C2 C3 -2.1(2) . . . . ?
C2 N1 C21 K1 -136.43(14) . . . 3_666 ?
C2 N1 C21 C26 -53.1(2) . . . . ?
C2 N1 C21 C22 134.89(17) . . . . ?
C2 C1 C6 K2 -65.20(15) . . . . ?
C2 C1 C6 C5 2.2(3) . . . . ?
C11 O1 C1 K1 113.22(16) . . . . ?
C11 O1 C1 K2 69.50(17) . . . . ?
C11 O1 C1 C6 -31.0(2) . . . . ?
C11 O1 C1 C2 152.58(15) . . . . ?
C11 C12 C13 C14 0.1(3) . . . . ?
C22 C23 C24 K1 -67.46(17) . . . 3_666 ?
C22 C23 C24 C25 0.3(3) . . . . ?
C33 N2 C12 K1 -142.97(16) . . . . ?
C33 N2 C12 C11 163.93(16) . . . . ?
C33 N2 C12 C13 -21.0(3) . . . . ?
C33 C38 C39 C40 -74.9(2) . . . . ?
C33 C38 C39 C41 160.02(18) . . . . ?
C33 C38 C37 C36 -0.5(3) . . . . ?
C33 C34 C42 C44 119.09(19) . . . . ?
C33 C34 C42 C43 -118.03(19) . . . . ?
C33 C34 C35 C36 1.3(3) . . . . ?
C5 C4 C3 K2 -64.52(18) . . . . ?
C5 C4 C3 C2 3.6(3) . . . . ?
C5 C4 C7 C10 -8.2(3) . . . . ?
C5 C4 C7 C8 119.7(3) . . . . ?
C5 C4 C7 C9 -124.2(3) . . . . ?
C12 N2 C33 K2 -144.93(16) . . . . ?
C12 N2 C33 C38 126.30(18) . . . . ?
C12 N2 C33 C34 -62.5(2) . . . . ?
C14 C15 C16 C11 -0.6(3) . . . . ?
C25 C26 C21 K1 -68.08(15) . . . 3_666 ?
C25 C26 C21 N1 -171.95(16) . . . . ?
C25 C26 C21 C22 0.1(2) . . . . ?
C25 C26 C27 C28 104.2(2) . . . . ?
C25 C26 C27 C29 -21.9(3) . . . . ?
C23 C22 C30 C31 106.6(2) . . . . ?
C23 C22 C30 C32 -17.9(3) . . . . ?
C3 C4 C5 K2 58.52(16) . . . . ?
C3 C4 C5 C6 -3.4(3) . . . . ?
C3 C4 C7 C10 168.5(2) . . . . ?
C3 C4 C7 C8 -63.7(4) . . . . ?
C3 C4 C7 C9 52.5(3) . . . . ?
C13 C14 C17 C20 3.1(3) . . . . ?
C13 C14 C17 C19 122.9(2) . . . . ?
C13 C14 C17 C18 -117.5(2) . . . . ?
C38 C33 C34 K2 103.43(16) . . . . ?
C38 C33 C34 C42 174.85(16) . . . . ?
C38 C33 C34 C35 -3.4(3) . . . . ?
C38 C39 C40 K1 109.72(14) . . . . ?
C34 C33 C38 K2 -101.28(16) . . . . ?
C34 C33 C38 C39 -179.83(16) . . . . ?
C34 C33 C38 C37 3.0(3) . . . . ?
C34 C35 C36 C37 1.3(3) . . . . ?
C30 C22 C23 K1 117.33(15) . . . 3_666 ?
C30 C22 C23 C24 -177.90(17) . . . . ?
C27 C26 C21 K1 106.09(16) . . . 3_666 ?
C27 C26 C21 N1 2.2(3) . . . . ?
C27 C26 C21 C22 174.30(16) . . . . ?
C27 C26 C25 K1 -103.52(16) . . . 3_666 ?
C27 C26 C25 C24 -172.81(18) . . . . ?
C42 C34 C35 C36 -177.04(18) . . . . ?
C35 C34 C42 C44 -62.7(2) . . . . ?
C35 C34 C42 C43 60.2(2) . . . . ?
C35 C36 C37 C38 -1.7(3) . . . . ?
C39 C38 C37 C36 -177.55(18) . . . . ?
C17 C14 C13 C12 177.03(17) . . . . ?
C37 C38 C39 C40 102.2(2) . . . . ?
C37 C38 C39 C41 -22.9(3) . . . . ?
C7 C4 C5 K2 -124.8(2) . . . . ?
C7 C4 C5 C6 173.31(19) . . . . ?
C7 C4 C3 K2 118.69(18) . . . . ?
C7 C4 C3 C2 -173.19(19) . . . . ?
C41 C39 C40 K1 -122.74(16) . . . . ?
C29 C27 C28 K1 110.63(16) . . . 3_666 ?
C49 C50 C45 K2 -67.8(3) . . . . ?
C49 C50 C45 C46 0.0(5) . . . . ?
C49 C48 C47 K2 70.5(3) . . . . ?
C49 C48 C47 C46 0.9(5) . . . . ?
C50 C49 C48 K2 74.8(3) . . . . ?
C50 C49 C48 C47 0.7(5) . . . . ?
C45 C46 C47 K2 -67.6(3) . . . . ?
C45 C46 C47 C48 -2.0(5) . . . . ?
C48 C49 C50 K2 -73.5(3) . . . . ?
C48 C49 C50 C45 -1.1(5) . . . . ?
C47 C46 C45 K2 66.7(3) . . . . ?
C47 C46 C45 C50 1.5(5) . . . . ?
C55 C54 C53 C52 0.0 . . . . ?
C54 C55 C56 C51 0.0 . . . . ?
C54 C53 C52 C51 0.0 . . . . ?
C53 C52 C51 C56 0.0 . . . . ?
C52 C51 C56 C55 0.0 . . . . ?
C56 C55 C54 C53 0.0 . . . . ?
